data_4332599
loop_
_publ_author_name
'Gao, Hong-Ling'
'Yi, Long'
'Zhao, Bin'
'Zhao, Xiao-Qing'
'Cheng, Peng'
'Liao, Dai-Zheng'
'Yan, Shi-Ping'

_publ_section_title
;
 Synthesis and Characterization of Metal&#x2212;Organic Frameworks Based
 on 4-Hydroxypyridine-2,6-dicarboxylic Acid and Pyridine-2,6-dicarboxylic
 Acid Ligands
;
_journal_issue 15
_journal_name_full 'Inorganic Chemistry'
_journal_page_first 5980
_journal_page_last 5988
_journal_paper_doi 10.1021/ic060550j
_journal_volume 45
_journal_year 2006
_chemical_formula_sum 'C7 H10 Dy N O9'
_chemical_formula_weight 414.66
_chemical_name_systematic
; 
 ? 
;
_space_group_IT_number 14
_symmetry_cell_setting monoclinic
_symmetry_space_group_name_Hall '-P 2yn'
_symmetry_space_group_name_H-M 'P 1 21/n 1'
_atom_sites_solution_hydrogens geom
_atom_sites_solution_primary direct
_atom_sites_solution_secondary difmap
_audit_creation_method SHELXL-97
_cell_angle_alpha 90.00
_cell_angle_beta 105.236(4)
_cell_angle_gamma 90.00
_cell_formula_units_Z 4
_cell_length_a 9.907(3)
_cell_length_b 7.542(2)
_cell_length_c 15.429(4)
_cell_measurement_reflns_used 1002
_cell_measurement_temperature 293(2)
_cell_measurement_theta_max 27.03
_cell_measurement_theta_min 2.70
_cell_volume 1112.3(5)
_computing_cell_refinement 'Bruker SMART'
_computing_data_collection 'Bruker SMART'
_computing_data_reduction 'Bruker SAINT'
_computing_molecular_graphics 'Bruker SHELXTL'
_computing_publication_material 'Bruker SHELXTL'
_computing_structure_refinement 'SHELXL-97 (Sheldrick, 1997)'
_computing_structure_solution 'SHELXS-97 (Sheldrick, 1990)'
_diffrn_ambient_temperature 293(2)
_diffrn_measured_fraction_theta_full 0.998
_diffrn_measured_fraction_theta_max 0.998
_diffrn_measurement_device_type 'CCD area detector'
_diffrn_measurement_method 'phi and omega scans'
_diffrn_radiation_monochromator graphite
_diffrn_radiation_source 'fine-focus sealed tube'
_diffrn_radiation_type MoK\a
_diffrn_radiation_wavelength 0.71073
_diffrn_reflns_av_R_equivalents 0.0242
_diffrn_reflns_av_sigmaI/netI 0.0207
_diffrn_reflns_limit_h_max 12
_diffrn_reflns_limit_h_min -12
_diffrn_reflns_limit_k_max 9
_diffrn_reflns_limit_k_min -9
_diffrn_reflns_limit_l_max 19
_diffrn_reflns_limit_l_min -19
_diffrn_reflns_number 9124
_diffrn_reflns_theta_full 27.06
_diffrn_reflns_theta_max 27.06
_diffrn_reflns_theta_min 2.21
_exptl_absorpt_coefficient_mu 6.761
_exptl_absorpt_correction_T_max 0.3450
_exptl_absorpt_correction_T_min 0.2209
_exptl_absorpt_correction_type multi-scan
_exptl_absorpt_process_details 'SADABS (Sheldrick, 1996)'
_exptl_crystal_colour 0.32
_exptl_crystal_density_diffrn 2.476
_exptl_crystal_density_meas ?
_exptl_crystal_density_method 'not measured'
_exptl_crystal_description block
_exptl_crystal_F_000 788
_exptl_crystal_size_max 0.32
_exptl_crystal_size_mid 0.30
_exptl_crystal_size_min 0.20
_refine_diff_density_max 0.440
_refine_diff_density_min -1.413
_refine_diff_density_rms 0.169
_refine_ls_extinction_method none
_refine_ls_goodness_of_fit_ref 1.165
_refine_ls_hydrogen_treatment mixed
_refine_ls_matrix_type full
_refine_ls_number_parameters 195
_refine_ls_number_reflns 2438
_refine_ls_number_restraints 0
_refine_ls_restrained_S_all 1.165
_refine_ls_R_factor_all 0.0234
_refine_ls_R_factor_gt 0.0190
_refine_ls_shift/su_max 0.001
_refine_ls_shift/su_mean 0.000
_refine_ls_structure_factor_coef Fsqd
_refine_ls_weighting_details 'calc w=1/[\s^2^(Fo^2^)+(0.0205P)^2^+1.2053P] where P=(Fo^2^+2Fc^2^)/3'
_refine_ls_weighting_scheme calc
_refine_ls_wR_factor_gt 0.0464
_refine_ls_wR_factor_ref 0.0485
_reflns_number_gt 2097
_reflns_number_total 2438
_reflns_threshold_expression >2sigma(I)
_cod_data_source_file ic060550jsup7.cif
_cod_data_source_block 0501316m
_cod_depositor_comments
;
The following automatic conversions were performed:

'_symmetry_cell_setting' value 'Monoclinic' changed to 'monoclinic'
according to /home/saulius/struct/CIF-dictionaries/cif_core.dic
dictionary named 'cif_core.dic' version 2.4.2 from 2011-04-26.

Automatic conversion script
Id: cif_fix_values 1891 2012-01-12 08:04:46Z andrius 

The following automatic conversions were performed:

'_exptl_crystal_density_meas' value 'none' was changed to '?' - the
value is perceived as not measured.

Automatic conversion script
Id: cif_fix_values 3008 2015-01-20 13:52:24Z robertas 
;
_cod_original_sg_symbol_H-M P2(1)/n
_cod_database_code 4332599

loop_
_symmetry_equiv_pos_as_xyz
'x, y, z'
'-x+1/2, y+1/2, -z+1/2'
'-x, -y, -z'
'x-1/2, -y-1/2, z-1/2'

loop_
_atom_site_label
_atom_site_type_symbol
_atom_site_fract_x
_atom_site_fract_y
_atom_site_fract_z
_atom_site_U_iso_or_equiv
_atom_site_adp_type
_atom_site_occupancy
_atom_site_symmetry_multiplicity
_atom_site_calc_flag
_atom_site_refinement_flags
Dy1 Dy 0.001099(13) 0.177700(17) 0.747020(7) 0.01139(6) Uani 1 1 d .
O5 O 0.2206(3) 0.3269(3) 0.76718(14) 0.0254(6) Uani 1 1 d .
O2 O -0.1580(2) 0.1384(3) 0.99391(13) 0.0238(5) Uani 1 1 d .
N1 N 0.1029(3) 0.2988(3) 0.89816(15) 0.0152(5) Uani 1 1 d .
O1 O -0.1319(2) 0.1288(3) 0.85552(13) 0.0189(4) Uani 1 1 d .
C1 C 0.2252(3) 0.3848(4) 0.91720(17) 0.0143(6) Uani 1 1 d .
C7 C -0.0915(3) 0.1704(4) 0.93775(19) 0.0147(6) Uani 1 1 d .
C2 C 0.2839(3) 0.4083(4) 0.83769(18) 0.0171(6) Uani 1 1 d .
C6 C 0.0459(3) 0.2667(4) 0.96623(18) 0.0141(6) Uani 1 1 d .
O3 O -0.1961(2) 0.0501(3) 0.65677(12) 0.0185(5) Uani 1 1 d .
O6 O -0.0031(3) 0.3373(4) 0.61162(17) 0.0254(6) Uani 1 1 d .
O7 O -0.1352(3) 0.4360(4) 0.74096(18) 0.0282(6) Uani 1 1 d .
O4 O 0.3907(2) 0.5010(3) 0.84552(13) 0.0217(5) Uani 1 1 d .
O8 O 0.1021(3) -0.0738(4) 0.82849(16) 0.0291(6) Uani 1 1 d .
C5 C 0.1079(3) 0.3169(4) 1.05380(18) 0.0157(6) Uani 1 1 d .
H5 H 0.0640 0.2928 1.0989 0.019 Uiso 1 1 calc R
C4 C 0.2378(3) 0.4045(4) 1.07420(18) 0.0148(6) Uani 1 1 d .
C3 C 0.2947(3) 0.4394(4) 1.00167(18) 0.0164(6) Uani 1 1 d .
H3 H 0.3794 0.4992 1.0110 0.020 Uiso 1 1 calc R
O9 O 0.5625(3) 0.1780(4) 0.9323(2) 0.0366(7) Uani 1 1 d .
H6B H 0.022(5) 0.307(6) 0.583(3) 0.024(13) Uiso 1 1 d .
H9A H 0.647(6) 0.169(6) 0.949(3) 0.043(14) Uiso 1 1 d .
H8A H 0.116(5) -0.093(6) 0.885(3) 0.054(14) Uiso 1 1 d .
H7A H -0.179(5) 0.450(6) 0.785(3) 0.046(12) Uiso 1 1 d .
H9B H 0.552(5) 0.242(7) 0.891(3) 0.049(15) Uiso 1 1 d .
H6A H -0.009(5) 0.453(7) 0.605(3) 0.058(15) Uiso 1 1 d .
H7B H -0.177(5) 0.478(6) 0.706(3) 0.040(15) Uiso 1 1 d .
H8B H 0.155(5) -0.129(6) 0.811(3) 0.048(15) Uiso 1 1 d .

loop_
_atom_site_aniso_label
_atom_site_aniso_U_11
_atom_site_aniso_U_22
_atom_site_aniso_U_33
_atom_site_aniso_U_23
_atom_site_aniso_U_13
_atom_site_aniso_U_12
Dy1 0.01016(9) 0.01601(9) 0.00758(8) -0.00060(5) 0.00160(6) -0.00006(5)
O5 0.0226(13) 0.0422(16) 0.0131(10) -0.0086(9) 0.0078(9) -0.0161(10)
O2 0.0194(12) 0.0392(14) 0.0148(10) 0.0020(10) 0.0080(9) -0.0059(11)
N1 0.0142(13) 0.0227(14) 0.0091(10) -0.0013(9) 0.0038(9) -0.0029(10)
O1 0.0162(11) 0.0281(12) 0.0129(9) -0.0031(9) 0.0045(8) -0.0043(10)
C1 0.0148(14) 0.0173(15) 0.0106(12) 0.0003(11) 0.0032(11) -0.0010(12)
C7 0.0136(15) 0.0172(15) 0.0134(13) 0.0019(11) 0.0037(11) 0.0024(12)
C2 0.0163(15) 0.0222(16) 0.0125(12) 0.0023(11) 0.0031(11) -0.0019(13)
C6 0.0140(15) 0.0175(15) 0.0109(12) 0.0001(11) 0.0032(11) 0.0003(12)
O3 0.0159(11) 0.0283(12) 0.0092(9) 0.0040(8) -0.0003(8) -0.0024(9)
O6 0.0366(16) 0.0258(15) 0.0168(12) 0.0015(10) 0.0123(11) 0.0028(11)
O7 0.0312(15) 0.0370(16) 0.0185(12) 0.0066(11) 0.0101(11) 0.0184(12)
O4 0.0195(12) 0.0314(13) 0.0142(10) 0.0002(9) 0.0045(8) -0.0107(10)
O8 0.0376(15) 0.0359(15) 0.0174(12) 0.0094(10) 0.0138(11) 0.0168(12)
C5 0.0153(15) 0.0234(17) 0.0092(12) 0.0009(11) 0.0045(11) -0.0004(12)
C4 0.0149(14) 0.0171(15) 0.0116(12) -0.0012(11) 0.0019(11) 0.0048(12)
C3 0.0164(15) 0.0191(16) 0.0133(13) -0.0013(11) 0.0033(11) -0.0027(12)
O9 0.0246(17) 0.0308(17) 0.0511(19) -0.0020(13) 0.0042(14) -0.0022(12)

loop_
_atom_type_symbol
_atom_type_description
_atom_type_scat_dispersion_real
_atom_type_scat_dispersion_imag
_atom_type_scat_source
C C 0.0033 0.0016 'International Tables Vol C Tables 4.2.6.8 and 6.1.1.4'
H H 0.0000 0.0000 'International Tables Vol C Tables 4.2.6.8 and 6.1.1.4'
N N 0.0061 0.0033 'International Tables Vol C Tables 4.2.6.8 and 6.1.1.4'
O O 0.0106 0.0060 'International Tables Vol C Tables 4.2.6.8 and 6.1.1.4'
Dy Dy -0.1892 4.4098 'International Tables Vol C Tables 4.2.6.8 and 6.1.1.4'

loop_
_geom_angle_atom_site_label_1
_geom_angle_atom_site_label_2
_geom_angle_atom_site_label_3
_geom_angle
_geom_angle_site_symmetry_1
_geom_angle_site_symmetry_3
O3 Dy1 O8 99.29(9) . .
O3 Dy1 O7 86.28(9) . .
O8 Dy1 O7 147.92(9) . .
O3 Dy1 O5 151.17(7) . .
O8 Dy1 O5 93.74(9) . .
O7 Dy1 O5 96.19(9) . .
O3 Dy1 O4 81.26(8) . 2_546
O8 Dy1 O4 71.11(8) . 2_546
O7 Dy1 O4 140.82(8) . 2_546
O5 Dy1 O4 78.82(8) . 2_546
O3 Dy1 O6 82.22(8) . .
O8 Dy1 O6 141.05(10) . .
O7 Dy1 O6 70.89(10) . .
O5 Dy1 O6 71.65(9) . .
O4 Dy1 O6 70.70(9) 2_546 .
O3 Dy1 O1 79.86(7) . .
O8 Dy1 O1 74.88(8) . .
O7 Dy1 O1 75.09(9) . .
O5 Dy1 O1 128.59(7) . .
O4 Dy1 O1 137.51(7) 2_546 .
O6 Dy1 O1 142.32(9) . .
O3 Dy1 N1 143.47(8) . .
O8 Dy1 N1 77.39(9) . .
O7 Dy1 N1 79.55(9) . .
O5 Dy1 N1 64.55(8) . .
O4 Dy1 N1 129.32(8) 2_546 .
O6 Dy1 N1 123.19(9) . .
O1 Dy1 N1 64.04(8) . .
C2 O5 Dy1 124.67(19) . .
C1 N1 C6 117.4(2) . .
C1 N1 Dy1 120.71(17) . .
C6 N1 Dy1 121.6(2) . .
C7 O1 Dy1 124.83(19) . .
N1 C1 C3 123.8(3) . .
N1 C1 C2 113.7(2) . .
C3 C1 C2 122.5(3) . .
O2 C7 O1 124.5(3) . .
O2 C7 C6 119.7(3) . .
O1 C7 C6 115.8(2) . .
O4 C2 O5 124.9(3) . .
O4 C2 C1 119.2(3) . .
O5 C2 C1 115.8(3) . .
N1 C6 C5 123.2(3) . .
N1 C6 C7 113.2(2) . .
C5 C6 C7 123.6(3) . .
C4 O3 Dy1 127.40(18) 4_565 .
Dy1 O6 H6B 122(4) . .
Dy1 O6 H6A 126(3) . .
H6B O6 H6A 109(5) . .
Dy1 O7 H7A 117(3) . .
Dy1 O7 H7B 131(4) . .
H7A O7 H7B 103(5) . .
C2 O4 Dy1 138.87(18) . 2_556
Dy1 O8 H8A 128(3) . .
Dy1 O8 H8B 119(4) . .
H8A O8 H8B 108(5) . .
C6 C5 C4 119.5(3) . .
C6 C5 H5 120.3 . .
C4 C5 H5 120.3 . .
O3 C4 C3 121.4(3) 4_666 .
O3 C4 C5 122.1(3) 4_666 .
C3 C4 C5 116.4(3) . .
C1 C3 C4 119.7(3) . .
C1 C3 H3 120.1 . .
C4 C3 H3 120.1 . .
H9A O9 H9B 103(5) . .

loop_
_geom_bond_atom_site_label_1
_geom_bond_atom_site_label_2
_geom_bond_distance
_geom_bond_site_symmetry_2
Dy1 O3 2.291(2) .
Dy1 O8 2.349(2) .
Dy1 O7 2.358(3) .
Dy1 O5 2.395(2) .
Dy1 O4 2.402(2) 2_546
Dy1 O6 2.402(3) .
Dy1 O1 2.415(2) .
Dy1 N1 2.460(2) .
O5 C2 1.263(4) .
O2 C7 1.242(4) .
N1 C1 1.337(4) .
N1 C6 1.339(4) .
O1 C7 1.265(3) .
C1 C3 1.368(4) .
C1 C2 1.500(4) .
C7 C6 1.504(4) .
C2 O4 1.247(4) .
C6 C5 1.382(4) .
O3 C4 1.315(3) 4_565
O6 H6B 0.61(4) .
O6 H6A 0.88(5) .
O7 H7A 0.91(5) .
O7 H7B 0.66(5) .
O4 Dy1 2.402(2) 2_556
O8 H8A 0.86(5) .
O8 H8B 0.77(5) .
C5 C4 1.407(4) .
C5 H5 0.9300 .
C4 O3 1.315(3) 4_666
C4 C3 1.404(4) .
C3 H3 0.9300 .
O9 H9A 0.81(5) .
O9 H9B 0.79(5) .

loop_
_geom_hbond_atom_site_label_D
_geom_hbond_atom_site_label_H
_geom_hbond_atom_site_label_A
_geom_hbond_distance_DH
_geom_hbond_distance_HA
_geom_hbond_distance_DA
_geom_hbond_angle_DHA
_geom_hbond_site_symmetry_A
O6 H6B O9 0.61(4) 2.46(4) 3.006(4) 150(5) 4_565
O9 H9A O2 0.81(5) 1.89(5) 2.698(4) 177(5) 1_655
O8 H8A O2 0.86(5) 1.84(5) 2.694(3) 176(5) 3_557
O7 H7A O3 0.91(5) 1.87(5) 2.722(3) 157(4) 2_456
O9 H9B O4 0.79(5) 2.50(5) 3.070(4) 130(4) .
O6 H6A O9 0.88(5) 1.83(5) 2.684(4) 164(5) 2_556
O7 H7B O1 0.66(5) 2.20(5) 2.802(3) 151(5) 2_456
O8 H8B O5 0.77(5) 1.97(5) 2.681(3) 154(5) 2_546

loop_
_geom_torsion_atom_site_label_1
_geom_torsion_atom_site_label_2
_geom_torsion_atom_site_label_3
_geom_torsion_atom_site_label_4
_geom_torsion
_geom_torsion_site_symmetry_1
_geom_torsion_site_symmetry_4
O3 Dy1 O5 C2 163.6(2) . .
O8 Dy1 O5 C2 -79.4(3) . .
O7 Dy1 O5 C2 70.0(3) . .
O4 Dy1 O5 C2 -149.3(3) 2_546 .
O6 Dy1 O5 C2 137.5(3) . .
O1 Dy1 O5 C2 -5.8(3) . .
N1 Dy1 O5 C2 -5.3(2) . .
O3 Dy1 N1 C1 -171.0(2) . .
O8 Dy1 N1 C1 100.4(2) . .
O7 Dy1 N1 C1 -102.1(2) . .
O5 Dy1 N1 C1 0.0(2) . .
O4 Dy1 N1 C1 48.2(3) 2_546 .
O6 Dy1 N1 C1 -43.3(3) . .
O1 Dy1 N1 C1 179.6(3) . .
O3 Dy1 N1 C6 15.6(3) . .
O8 Dy1 N1 C6 -73.0(2) . .
O7 Dy1 N1 C6 84.5(2) . .
O5 Dy1 N1 C6 -173.4(3) . .
O4 Dy1 N1 C6 -125.2(2) 2_546 .
O6 Dy1 N1 C6 143.3(2) . .
O1 Dy1 N1 C6 6.2(2) . .
O3 Dy1 O1 C7 -179.5(2) . .
O8 Dy1 O1 C7 77.9(2) . .
O7 Dy1 O1 C7 -90.6(2) . .
O5 Dy1 O1 C7 -4.6(3) . .
O4 Dy1 O1 C7 115.6(2) 2_546 .
O6 Dy1 O1 C7 -116.6(2) . .
N1 Dy1 O1 C7 -5.2(2) . .
C6 N1 C1 C3 0.7(5) . .
Dy1 N1 C1 C3 -173.0(2) . .
C6 N1 C1 C2 177.6(3) . .
Dy1 N1 C1 C2 4.0(3) . .
Dy1 O1 C7 O2 -177.0(2) . .
Dy1 O1 C7 C6 3.8(4) . .
Dy1 O5 C2 O4 -172.4(2) . .
Dy1 O5 C2 C1 9.2(4) . .
N1 C1 C2 O4 173.3(3) . .
C3 C1 C2 O4 -9.7(5) . .
N1 C1 C2 O5 -8.2(4) . .
C3 C1 C2 O5 168.8(3) . .
C1 N1 C6 C5 -0.5(5) . .
Dy1 N1 C6 C5 173.1(2) . .
C1 N1 C6 C7 179.7(3) . .
Dy1 N1 C6 C7 -6.7(3) . .
O2 C7 C6 N1 -177.3(3) . .
O1 C7 C6 N1 2.0(4) . .
O2 C7 C6 C5 2.9(5) . .
O1 C7 C6 C5 -177.8(3) . .
O8 Dy1 O3 C4 -147.9(2) . 4_565
O7 Dy1 O3 C4 64.0(2) . 4_565
O5 Dy1 O3 C4 -32.1(3) . 4_565
O4 Dy1 O3 C4 -78.8(2) 2_546 4_565
O6 Dy1 O3 C4 -7.2(2) . 4_565
O1 Dy1 O3 C4 139.5(2) . 4_565
N1 Dy1 O3 C4 130.8(2) . 4_565
O5 C2 O4 Dy1 28.2(5) . 2_556
C1 C2 O4 Dy1 -153.4(2) . 2_556
N1 C6 C5 C4 -0.6(5) . .
C7 C6 C5 C4 179.1(3) . .
C6 C5 C4 O3 -177.6(3) . 4_666
C6 C5 C4 C3 1.6(4) . .
N1 C1 C3 C4 0.3(5) . .
C2 C1 C3 C4 -176.4(3) . .
O3 C4 C3 C1 177.8(3) 4_666 .
C5 C4 C3 C1 -1.4(4) . .
